data_7014573
loop_
_publ_author_name
'Miyasaka, Hitoshi'
'Motokawa, Natsuko'
'Atsuumi, Ryo'
'Kamo, Hiromichi'
'Asai, Yuichiro'
'Yamashita, Masahiro'

_publ_section_title
;
 Tuning of the ionization potential of paddlewheel diruthenium(II, II)
 complexes with fluorine atoms on the benzoate ligands.
;
_journal_issue 3
_journal_name_full 'Dalton transactions (Cambridge, England : 2003)'
_journal_page_first 673
_journal_page_last 682
_journal_paper_doi 10.1039/c0dt00956c
_journal_volume 40
_journal_year 2011
_chemical_formula_moiety 'C36 H32 F4 O10 Ru2 '
_chemical_formula_sum 'C36 H32 F4 O10 Ru2'
_chemical_formula_weight 902.78
_space_group_IT_number 14
_symmetry_cell_setting monoclinic
_symmetry_Int_Tables_number 14
_symmetry_space_group_name_Hall '-P 2yn'
_symmetry_space_group_name_H-M 'P 1 21/n 1'
_cell_angle_alpha 90.0000
_cell_angle_beta 101.521(6)
_cell_angle_gamma 90.0000
_cell_formula_units_Z 2
_cell_length_a 8.655(5)
_cell_length_b 19.076(9)
_cell_length_c 10.793(6)
_cell_measurement_reflns_used 5750
_cell_measurement_temperature 93.1
_cell_measurement_theta_max 27.6
_cell_measurement_theta_min 3.2
_cell_volume 1746.1(16)
_computing_cell_refinement CrystalClear
_computing_data_collection CrystalClear
_computing_data_reduction CrystalStructure
_computing_publication_material 'CrystalStructure 3.8'
_computing_structure_refinement SHELXL
_computing_structure_solution SIR92
_diffrn_ambient_temperature 93.1
_diffrn_detector_area_resol_mean 7.31
_diffrn_measured_fraction_theta_full 0.995
_diffrn_measured_fraction_theta_max 0.995
_diffrn_measurement_device_type 'Rigaku Saturn'
_diffrn_measurement_method \w
_diffrn_radiation_type 'Mo K\a'
_diffrn_radiation_wavelength 0.71070
_diffrn_reflns_av_R_equivalents 0.088
_diffrn_reflns_limit_h_max 10
_diffrn_reflns_limit_h_min -11
_diffrn_reflns_limit_k_max 17
_diffrn_reflns_limit_k_min -24
_diffrn_reflns_limit_l_max 13
_diffrn_reflns_limit_l_min -13
_diffrn_reflns_number 14039
_diffrn_reflns_theta_full 27.48
_diffrn_reflns_theta_max 27.48
_exptl_absorpt_coefficient_mu 0.945
_exptl_absorpt_correction_T_max 0.972
_exptl_absorpt_correction_T_min 0.389
_exptl_absorpt_correction_type multi-scan
_exptl_absorpt_process_details 'Jacobson, R. (1998) Private communication'
_exptl_crystal_colour brown
_exptl_crystal_density_diffrn 1.717
_exptl_crystal_density_method 'not measured'
_exptl_crystal_description needle
_exptl_crystal_F_000 904.00
_exptl_crystal_size_max 0.75
_exptl_crystal_size_mid 0.08
_exptl_crystal_size_min 0.03
_refine_diff_density_max 1.13
_refine_diff_density_min -1.86
_refine_ls_extinction_method none
_refine_ls_goodness_of_fit_ref 0.888
_refine_ls_hydrogen_treatment constr
_refine_ls_number_parameters 245
_refine_ls_number_reflns 3978
_refine_ls_R_factor_gt 0.0449
_refine_ls_shift/su_max 0.0000
_refine_ls_structure_factor_coef Fsqd
_refine_ls_weighting_details 'w = 1/[\s^2^(Fo^2^)+(0.0306P)^2^+0.0000P] where P=(Fo^2^+2Fc^2^)/3'
_refine_ls_weighting_scheme calc
_refine_ls_wR_factor_ref 0.1076
_reflns_number_gt 2343
_reflns_number_total 3978
_reflns_threshold_expression F^2^>2.0\s(F^2^)
_cod_data_source_file C0DT00956C.TXT
_cod_data_source_block Ru2-m-FPhCO2
_cod_original_cell_volume 1746.0(16)
_cod_original_formula_sum 'C36 H32 F4 O10 Ru2 '
_cod_database_code 7014573

loop_
_symmetry_equiv_pos_site_id
_symmetry_equiv_pos_as_xyz
1 +X,+Y,+Z
2 1/2-X,1/2+Y,1/2-Z
3 -X,-Y,-Z
4 1/2+X,1/2-Y,1/2+Z

loop_
_atom_site_label
_atom_site_type_symbol
_atom_site_fract_x
_atom_site_fract_y
_atom_site_fract_z
_atom_site_U_iso_or_equiv
_atom_site_adp_type
_atom_site_occupancy
_atom_site_symmetry_multiplicity
_atom_site_calc_flag
_atom_site_refinement_flags
_atom_site_disorder_assembly
_atom_site_disorder_group
Ru(1) Ru 0.89871(4) 0.037054(17) -0.03688(3) 0.01430(13) Uani 1.00 1 d . . .
F(1) F 1.6584(3) 0.20150(15) 0.3471(3) 0.0479(9) Uani 1.00 1 d . . .
F(2) F 0.6099(7) 0.0770(3) 0.5194(5) 0.0324(15) Uani 0.46 1 d P . .
F(3) F 0.8946(6) -0.1227(2) 0.6178(4) 0.0296(12) Uani 0.54 1 d P . .
O(1) O 1.0358(3) 0.12037(14) 0.0406(2) 0.0164(6) Uani 1.00 1 d . . .
O(2) O 1.2367(3) 0.04736(14) 0.1145(2) 0.0164(6) Uani 1.00 1 d . . .
O(3) O 0.8207(3) 0.02507(14) 0.1301(2) 0.0174(6) Uani 1.00 1 d . . .
O(4) O 1.0182(3) -0.04949(14) 0.2027(2) 0.0161(6) Uani 1.00 1 d . . .
O(5) O 0.6849(3) 0.11193(14) -0.1011(2) 0.0195(7) Uani 1.00 1 d . . .
C(1) C 1.1748(5) 0.1081(2) 0.1011(4) 0.0163(9) Uani 1.00 1 d . . .
C(2) C 1.2719(5) 0.1688(2) 0.1573(4) 0.0163(9) Uani 1.00 1 d . . .
C(3) C 1.2134(5) 0.2368(2) 0.1399(4) 0.0227(11) Uani 1.00 1 d . . .
C(4) C 1.3079(6) 0.2924(2) 0.1931(4) 0.0269(12) Uani 1.00 1 d . . .
C(5) C 1.4560(6) 0.2810(2) 0.2649(4) 0.0251(11) Uani 1.00 1 d . . .
C(6) C 1.5110(6) 0.2130(2) 0.2795(4) 0.0289(12) Uani 1.00 1 d . . .
C(7) C 1.4204(5) 0.1565(2) 0.2269(4) 0.0248(11) Uani 1.00 1 d . . .
C(8) C 0.8972(5) -0.0148(2) 0.2148(4) 0.0163(9) Uani 1.00 1 d . . .
C(9) C 0.8431(5) -0.0198(2) 0.3371(4) 0.0169(9) Uani 1.00 1 d . . .
C(10) C 0.7452(5) 0.0323(2) 0.3675(4) 0.0216(10) Uani 1.00 1 d . . .
C(11) C 0.6950(5) 0.0291(2) 0.4812(4) 0.0288(12) Uani 1.00 1 d . . .
C(12) C 0.7397(6) -0.0258(2) 0.5641(4) 0.0278(11) Uani 1.00 1 d . . .
C(13) C 0.8384(6) -0.0767(2) 0.5334(4) 0.0319(12) Uani 1.00 1 d . . .
C(14) C 0.8916(5) -0.0738(2) 0.4206(4) 0.0237(11) Uani 1.00 1 d . . .
C(15) C 0.5290(6) 0.0859(2) -0.1336(6) 0.060(2) Uani 1.00 1 d . . .
C(16) C 0.4171(6) 0.1455(2) -0.1460(5) 0.0341(13) Uani 1.00 1 d . . .
C(17) C 0.5169(5) 0.2071(2) -0.0846(4) 0.0280(12) Uani 1.00 1 d . . .
C(18) C 0.6760(6) 0.1745(2) -0.0246(4) 0.0296(12) Uani 1.00 1 d . . .
H(1) H 1.1104 0.2451 0.0922 0.027 Uiso 1.00 1 c R . .
H(2) H 1.2695 0.3390 0.1797 0.032 Uiso 1.00 1 c R . .
H(3) H 1.5188 0.3189 0.3034 0.030 Uiso 1.00 1 c R . .
H(4) H 1.4604 0.1101 0.2387 0.030 Uiso 1.00 1 c R . .
H(5) H 0.7128 0.0700 0.3106 0.026 Uiso 1.00 1 c R . .
H(6) H 0.7028 -0.0284 0.6412 0.033 Uiso 1.00 1 c R . .
H(7) H 0.9609 -0.1088 0.4009 0.028 Uiso 1.00 1 c R . .
H(8) H 0.5087 0.0533 -0.0673 0.072 Uiso 1.00 1 c R . .
H(9) H 0.5147 0.0600 -0.2145 0.072 Uiso 1.00 1 c R . .
H(10) H 0.3300 0.1356 -0.1015 0.041 Uiso 1.00 1 c R . .
H(11) H 0.3721 0.1554 -0.2360 0.041 Uiso 1.00 1 c R . .
H(12) H 0.4676 0.2297 -0.0195 0.034 Uiso 1.00 1 c R . .
H(13) H 0.5298 0.2426 -0.1487 0.034 Uiso 1.00 1 c R . .
H(14) H 0.7638 0.2070 -0.0289 0.036 Uiso 1.00 1 c R . .
H(15) H 0.6792 0.1619 0.0648 0.036 Uiso 1.00 1 c R . .

loop_
_atom_site_aniso_label
_atom_site_aniso_U_11
_atom_site_aniso_U_22
_atom_site_aniso_U_33
_atom_site_aniso_U_12
_atom_site_aniso_U_13
_atom_site_aniso_U_23
Ru(1) 0.0175(2) 0.0104(2) 0.0133(2) 0.00030(15) -0.00099(15) 0.00054(14)
F(1) 0.042(2) 0.0329(17) 0.058(2) -0.0041(15) -0.0171(17) -0.0052(15)
F(2) 0.030(4) 0.039(3) 0.032(3) 0.008(3) 0.016(3) -0.003(2)
F(3) 0.039(3) 0.031(2) 0.019(2) 0.006(2) 0.008(2) 0.015(2)
O(1) 0.0219(18) 0.0101(15) 0.0149(16) -0.0049(13) -0.0018(13) -0.0019(12)
O(2) 0.0254(19) 0.0106(15) 0.0101(15) -0.0033(13) -0.0038(13) -0.0002(11)
O(3) 0.0219(18) 0.0182(16) 0.0123(15) 0.0013(13) 0.0037(13) 0.0012(12)
O(4) 0.0161(17) 0.0188(16) 0.0135(16) 0.0024(13) 0.0034(13) 0.0022(12)
O(5) 0.0186(18) 0.0164(16) 0.0210(17) 0.0010(14) -0.0018(14) -0.0027(13)
C(1) 0.018(2) 0.019(2) 0.011(2) 0.000(2) 0.0012(19) 0.0005(18)
C(2) 0.021(2) 0.015(2) 0.014(2) -0.0032(19) 0.005(2) 0.0007(17)
C(3) 0.026(2) 0.021(2) 0.019(2) 0.002(2) 0.000(2) -0.002(2)
C(4) 0.038(3) 0.017(2) 0.026(2) -0.001(2) 0.008(2) -0.003(2)
C(5) 0.031(3) 0.019(2) 0.025(2) -0.005(2) 0.003(2) -0.005(2)
C(6) 0.030(3) 0.029(2) 0.024(2) -0.002(2) -0.004(2) 0.000(2)
C(7) 0.033(3) 0.015(2) 0.024(2) -0.000(2) 0.000(2) 0.003(2)
C(8) 0.017(2) 0.014(2) 0.015(2) -0.0041(19) -0.0032(19) -0.0013(18)
C(9) 0.017(2) 0.018(2) 0.014(2) -0.0017(19) -0.0018(19) -0.0024(18)
C(10) 0.022(2) 0.022(2) 0.019(2) -0.002(2) -0.000(2) 0.003(2)
C(11) 0.018(2) 0.043(3) 0.025(2) -0.005(2) 0.004(2) -0.007(2)
C(12) 0.025(2) 0.045(3) 0.014(2) -0.008(2) 0.006(2) -0.001(2)
C(13) 0.032(3) 0.039(3) 0.025(2) -0.004(2) 0.005(2) 0.004(2)
C(14) 0.028(3) 0.025(2) 0.019(2) 0.000(2) 0.006(2) 0.000(2)
C(15) 0.016(3) 0.030(3) 0.122(6) -0.002(2) -0.014(3) -0.014(3)
C(16) 0.022(3) 0.035(3) 0.044(3) 0.005(2) 0.002(2) -0.013(2)
C(17) 0.024(3) 0.025(2) 0.034(3) 0.009(2) 0.004(2) 0.001(2)
C(18) 0.031(3) 0.024(2) 0.032(3) 0.000(2) 0.002(2) -0.005(2)

loop_
_atom_type_symbol
_atom_type_description
_atom_type_scat_dispersion_real
_atom_type_scat_dispersion_imag
_atom_type_scat_source
C C 0.003 0.002
;
International Tables for Crystallography
(1992, Vol. C, Tables 4.2.6.8 and 6.1.1.4)
;
H H 0.000 0.000
;
International Tables for Crystallography
(1992, Vol. C, Table 6.1.1.4)
;
O O 0.011 0.006
;
International Tables for Crystallography
(1992, Vol. C, Tables 4.2.6.8 and 6.1.1.4)
;
F F 0.017 0.010
;
International Tables for Crystallography
(1992, Vol. C, Tables 4.2.6.8 and 6.1.1.4)
;
Ru Ru -1.259 0.836
;
International Tables for Crystallography
(1992, Vol. C, Tables 4.2.6.8 and 6.1.1.4)
;

loop_
_geom_angle_atom_site_label_1
_geom_angle_atom_site_label_2
_geom_angle_atom_site_label_3
_geom_angle
_geom_angle_publ_flag
_geom_angle_site_symmetry_1
_geom_angle_site_symmetry_2
_geom_angle_site_symmetry_3
Ru(1) Ru(1) O(1) 89.78(7) yes 3_755 . .
Ru(1) Ru(1) O(2) 89.58(8) yes 3_755 . 3_755
Ru(1) Ru(1) O(3) 89.38(8) yes 3_755 . .
Ru(1) Ru(1) O(4) 89.84(7) yes 3_755 . 3_755
Ru(1) Ru(1) O(5) 176.43(8) yes 3_755 . .
O(1) Ru(1) O(2) 179.33(11) yes . . 3_755
O(1) Ru(1) O(3) 89.61(11) yes . . .
O(1) Ru(1) O(4) 89.50(11) yes . . 3_755
O(1) Ru(1) O(5) 90.39(10) yes . . .
O(2) Ru(1) O(3) 90.56(11) yes 3_755 . .
O(2) Ru(1) O(4) 90.32(11) yes 3_755 . 3_755
O(2) Ru(1) O(5) 90.27(10) yes 3_755 . .
O(3) Ru(1) O(4) 178.82(11) yes . . 3_755
O(3) Ru(1) O(5) 87.06(11) yes . . .
O(4) Ru(1) O(5) 93.72(11) yes 3_755 . .
Ru(1) O(1) C(1) 118.5(2) yes . . .
Ru(1) O(2) C(1) 118.1(2) yes 3_755 . .
Ru(1) O(3) C(8) 118.8(3) yes . . .
Ru(1) O(4) C(8) 117.8(2) yes 3_755 . .
Ru(1) O(5) C(15) 121.3(2) yes . . .
Ru(1) O(5) C(18) 117.4(2) yes . . .
C(15) O(5) C(18) 105.8(3) yes . . .
O(1) C(1) O(2) 124.0(3) yes . . .
O(1) C(1) C(2) 117.8(3) yes . . .
O(2) C(1) C(2) 118.2(3) yes . . .
C(1) C(2) C(3) 120.6(3) yes . . .
C(1) C(2) C(7) 118.7(3) yes . . .
C(3) C(2) C(7) 120.6(3) yes . . .
C(2) C(3) C(4) 119.1(4) yes . . .
C(3) C(4) C(5) 121.0(4) yes . . .
C(4) C(5) C(6) 118.4(4) yes . . .
F(1) C(6) C(5) 118.7(4) yes . . .
F(1) C(6) C(7) 119.3(4) yes . . .
C(5) C(6) C(7) 122.0(4) yes . . .
C(2) C(7) C(6) 118.8(4) yes . . .
O(3) C(8) O(4) 124.2(4) yes . . .
O(3) C(8) C(9) 117.7(4) yes . . .
O(4) C(8) C(9) 118.1(3) yes . . .
C(8) C(9) C(10) 118.6(3) yes . . .
C(8) C(9) C(14) 121.2(4) yes . . .
C(10) C(9) C(14) 120.2(4) yes . . .
C(9) C(10) C(11) 119.5(4) yes . . .
F(2) C(11) C(10) 123.5(4) yes . . .
F(2) C(11) C(12) 115.7(5) yes . . .
C(10) C(11) C(12) 120.8(4) yes . . .
C(11) C(12) C(13) 119.1(4) yes . . .
F(3) C(13) C(12) 118.4(5) yes . . .
F(3) C(13) C(14) 120.3(5) yes . . .
C(12) C(13) C(14) 120.9(4) yes . . .
C(9) C(14) C(13) 119.5(4) yes . . .
O(5) C(15) C(16) 109.1(4) yes . . .
C(15) C(16) C(17) 104.4(3) yes . . .
C(16) C(17) C(18) 104.6(3) yes . . .
O(5) C(18) C(17) 103.8(3) yes . . .
C(2) C(3) H(1) 120.4 no . . .
C(4) C(3) H(1) 120.4 no . . .
C(3) C(4) H(2) 119.5 no . . .
C(5) C(4) H(2) 119.5 no . . .
C(4) C(5) H(3) 120.8 no . . .
C(6) C(5) H(3) 120.8 no . . .
C(2) C(7) H(4) 120.6 no . . .
C(6) C(7) H(4) 120.6 no . . .
C(9) C(10) H(5) 120.2 no . . .
C(11) C(10) H(5) 120.3 no . . .
C(11) C(12) H(6) 120.4 no . . .
C(13) C(12) H(6) 120.5 no . . .
C(9) C(14) H(7) 120.2 no . . .
C(13) C(14) H(7) 120.2 no . . .
O(5) C(15) H(8) 109.9 no . . .
O(5) C(15) H(9) 109.9 no . . .
C(16) C(15) H(8) 109.9 no . . .
C(16) C(15) H(9) 109.9 no . . .
H(8) C(15) H(9) 108.3 no . . .
C(15) C(16) H(10) 110.9 no . . .
C(15) C(16) H(11) 110.9 no . . .
C(17) C(16) H(10) 110.9 no . . .
C(17) C(16) H(11) 110.9 no . . .
H(10) C(16) H(11) 108.9 no . . .
C(16) C(17) H(12) 110.8 no . . .
C(16) C(17) H(13) 110.8 no . . .
C(18) C(17) H(12) 110.8 no . . .
C(18) C(17) H(13) 110.8 no . . .
H(12) C(17) H(13) 108.9 no . . .
O(5) C(18) H(14) 111.0 no . . .
O(5) C(18) H(15) 111.0 no . . .
C(17) C(18) H(14) 111.0 no . . .
C(17) C(18) H(15) 111.0 no . . .
H(14) C(18) H(15) 109.0 no . . .

loop_
_geom_bond_atom_site_label_1
_geom_bond_atom_site_label_2
_geom_bond_distance
_geom_bond_publ_flag
_geom_bond_site_symmetry_1
_geom_bond_site_symmetry_2
Ru(1) Ru(1) 2.2691(4) yes . 3_755
Ru(1) O(1) 2.059(2) yes . .
Ru(1) O(2) 2.068(2) yes . 3_755
Ru(1) O(3) 2.060(3) yes . .
Ru(1) O(4) 2.072(3) yes . 3_755
Ru(1) O(5) 2.331(2) yes . .
F(1) C(6) 1.355(5) yes . .
F(2) C(11) 1.291(8) yes . .
F(3) C(13) 1.287(6) yes . .
O(1) C(1) 1.270(5) yes . .
O(2) C(1) 1.273(5) yes . .
O(3) C(8) 1.270(4) yes . .
O(4) C(8) 1.267(5) yes . .
O(5) C(15) 1.414(6) yes . .
O(5) C(18) 1.461(5) yes . .
C(1) C(2) 1.488(5) yes . .
C(2) C(3) 1.390(5) yes . .
C(2) C(7) 1.373(6) yes . .
C(3) C(4) 1.392(6) yes . .
C(4) C(5) 1.377(6) yes . .
C(5) C(6) 1.379(6) yes . .
C(6) C(7) 1.386(6) yes . .
C(8) C(9) 1.490(6) yes . .
C(9) C(10) 1.387(6) yes . .
C(9) C(14) 1.378(6) yes . .
C(10) C(11) 1.382(7) yes . .
C(11) C(12) 1.381(6) yes . .
C(12) C(13) 1.377(7) yes . .
C(13) C(14) 1.386(7) yes . .
C(15) C(16) 1.482(7) yes . .
C(16) C(17) 1.529(6) yes . .
C(17) C(18) 1.532(6) yes . .
C(3) H(1) 0.950 no . .
C(4) H(2) 0.950 no . .
C(5) H(3) 0.950 no . .
C(7) H(4) 0.950 no . .
C(10) H(5) 0.950 no . .
C(12) H(6) 0.950 no . .
C(14) H(7) 0.950 no . .
C(15) H(8) 0.990 no . .
C(15) H(9) 0.990 no . .
C(16) H(10) 0.990 no . .
C(16) H(11) 0.990 no . .
C(17) H(12) 0.990 no . .
C(17) H(13) 0.990 no . .
C(18) H(14) 0.990 no . .
C(18) H(15) 0.990 no . .

loop_
_geom_contact_atom_site_label_1
_geom_contact_atom_site_label_2
_geom_contact_distance
_geom_contact_publ_flag
_geom_contact_site_symmetry_1
_geom_contact_site_symmetry_2
F(1) F(2) 3.096(6) ? . 1_655
F(1) C(3) 3.316(5) ? . 4_555
F(1) C(10) 3.310(5) ? . 1_655
F(1) C(11) 3.581(5) ? . 1_655
F(1) C(17) 3.506(5) ? . 4_655
F(2) F(1) 3.096(6) ? . 1_455
F(2) F(2) 3.479(8) ? . 3_656
F(2) C(4) 3.372(7) ? . 4_455
F(2) C(7) 3.591(7) ? . 1_455
F(2) C(11) 3.325(8) ? . 3_656
F(2) C(12) 3.136(7) ? . 3_656
F(3) C(1) 3.221(6) ? . 3_756
F(3) C(2) 3.184(7) ? . 3_756
F(3) C(7) 3.533(7) ? . 3_756
F(3) C(8) 3.477(6) ? . 3_756
F(3) C(9) 3.512(6) ? . 3_756
F(3) C(10) 3.538(7) ? . 3_756
F(3) C(17) 3.372(6) ? . 2_645
O(1) C(5) 3.472(5) ? . 4_454
O(2) C(12) 3.459(5) ? . 3_756
O(4) C(4) 3.457(5) ? . 2_745
O(4) C(5) 3.256(5) ? . 2_745
O(4) C(12) 3.268(5) ? . 3_756
O(5) C(4) 3.216(6) ? . 4_454
C(1) F(3) 3.221(6) ? . 3_756
C(2) F(3) 3.184(7) ? . 3_756
C(3) F(1) 3.316(5) ? . 4_454
C(4) F(2) 3.372(7) ? . 4_554
C(4) O(4) 3.457(5) ? . 2_755
C(4) O(5) 3.216(6) ? . 4_555
C(4) C(18) 3.518(7) ? . 4_555
C(5) O(1) 3.472(5) ? . 4_555
C(5) O(4) 3.256(5) ? . 2_755
C(7) F(2) 3.591(7) ? . 1_655
C(7) F(3) 3.533(7) ? . 3_756
C(8) F(3) 3.477(6) ? . 3_756
C(9) F(3) 3.512(6) ? . 3_756
C(9) C(13) 3.376(6) ? . 3_756
C(9) C(14) 3.592(5) ? . 3_756
C(10) F(1) 3.310(5) ? . 1_455
C(10) F(3) 3.538(7) ? . 3_756
C(10) C(14) 3.587(6) ? . 3_756
C(11) F(1) 3.581(5) ? . 1_455
C(11) F(2) 3.325(8) ? . 3_656
C(12) F(2) 3.136(7) ? . 3_656
C(12) O(2) 3.459(5) ? . 3_756
C(12) O(4) 3.268(5) ? . 3_756
C(13) C(9) 3.376(6) ? . 3_756
C(14) C(9) 3.592(5) ? . 3_756
C(14) C(10) 3.587(6) ? . 3_756
C(17) F(1) 3.506(5) ? . 4_354
C(17) F(3) 3.372(6) ? . 2_655
C(18) C(4) 3.518(7) ? . 4_454
Ru(1) H(3) 3.509 ? . 4_454
F(1) H(1) 2.940 ? . 4_555
F(1) H(5) 2.597 ? . 1_655
F(1) H(10) 3.442 ? . 4_655
F(1) H(11) 3.513 ? . 4_655
F(1) H(12) 3.069 ? . 4_655
F(1) H(13) 3.379 ? . 4_655
F(1) H(15) 3.179 ? . 1_655
F(2) H(1) 3.484 ? . 4_455
F(2) H(2) 2.552 ? . 4_455
F(2) H(4) 3.113 ? . 1_455
F(2) H(6) 3.052 ? . 3_656
F(2) H(9) 3.159 ? . 1_556
F(3) H(5) 3.479 ? . 3_756
F(3) H(12) 3.315 ? . 2_645
F(3) H(13) 2.657 ? . 2_645
F(3) H(14) 3.582 ? . 2_645
O(1) H(3) 2.787 ? . 4_454
O(1) H(10) 3.236 ? . 1_655
O(2) H(6) 2.609 ? . 3_756
O(2) H(8) 3.354 ? . 1_655
O(2) H(10) 3.109 ? . 1_655
O(3) H(8) 3.170 ? . 3_655
O(3) H(9) 3.598 ? . 3_655
O(3) H(10) 3.320 ? . 3_655
O(4) H(2) 2.929 ? . 2_745
O(4) H(3) 2.529 ? . 2_745
O(4) H(6) 3.041 ? . 3_756
O(4) H(10) 3.414 ? . 3_655
O(5) H(2) 2.775 ? . 4_454
O(5) H(3) 3.514 ? . 4_454
C(1) H(3) 3.514 ? . 4_454
C(1) H(6) 3.162 ? . 3_756
C(1) H(10) 2.833 ? . 1_655
C(2) H(6) 3.430 ? . 3_756
C(2) H(10) 3.003 ? . 1_655
C(2) H(12) 3.025 ? . 1_655
C(3) H(10) 3.546 ? . 1_655
C(3) H(12) 3.054 ? . 1_655
C(3) H(13) 3.056 ? . 4_555
C(4) H(7) 3.065 ? . 2_755
C(4) H(12) 3.142 ? . 1_655
C(4) H(13) 3.286 ? . 4_555
C(4) H(14) 3.099 ? . 4_555
C(5) H(1) 3.553 ? . 4_555
C(5) H(7) 2.941 ? . 2_755
C(5) H(12) 3.241 ? . 1_655
C(5) H(14) 3.042 ? . 4_555
C(6) H(1) 3.407 ? . 4_555
C(6) H(5) 3.221 ? . 1_655
C(6) H(12) 3.189 ? . 1_655
C(6) H(14) 3.598 ? . 4_555
C(6) H(15) 3.128 ? . 1_655
C(7) H(5) 3.006 ? . 1_655
C(7) H(6) 3.122 ? . 3_756
C(7) H(10) 3.496 ? . 1_655
C(7) H(12) 3.101 ? . 1_655
C(7) H(15) 3.106 ? . 1_655
C(8) H(3) 3.268 ? . 2_745
C(8) H(6) 3.595 ? . 3_756
C(8) H(10) 3.115 ? . 3_655
C(8) H(11) 3.590 ? . 3_655
C(9) H(9) 3.207 ? . 3_655
C(9) H(10) 3.474 ? . 3_655
C(9) H(11) 3.247 ? . 3_655
C(10) H(4) 2.973 ? . 1_455
C(10) H(7) 3.508 ? . 3_756
C(10) H(9) 3.066 ? . 3_655
C(11) H(2) 3.283 ? . 4_455
C(11) H(4) 3.353 ? . 1_455
C(11) H(6) 3.433 ? . 3_656
C(11) H(7) 3.359 ? . 3_756
C(11) H(9) 3.518 ? . 3_655
C(12) H(4) 3.405 ? . 3_756
C(14) H(3) 3.373 ? . 2_745
C(14) H(11) 3.128 ? . 3_655
C(15) H(2) 3.481 ? . 4_454
C(15) H(8) 3.485 ? . 3_655
C(16) H(3) 3.447 ? . 4_354
C(18) H(2) 3.455 ? . 4_454
H(1) F(1) 2.940 ? . 4_454
H(1) F(2) 3.484 ? . 4_554
H(1) C(5) 3.553 ? . 4_454
H(1) C(6) 3.407 ? . 4_454
H(1) H(3) 3.294 ? . 4_454
H(1) H(11) 3.581 ? . 4_555
H(1) H(12) 3.548 ? . 1_655
H(1) H(13) 3.024 ? . 4_555
H(2) F(2) 2.552 ? . 4_554
H(2) O(4) 2.929 ? . 2_755
H(2) O(5) 2.775 ? . 4_555
H(2) C(11) 3.283 ? . 4_554
H(2) C(15) 3.481 ? . 4_555
H(2) C(18) 3.455 ? . 4_555
H(2) H(7) 2.828 ? . 2_755
H(2) H(9) 3.300 ? . 4_555
H(2) H(13) 3.420 ? . 4_555
H(2) H(14) 3.275 ? . 4_555
H(3) Ru(1) 3.509 ? . 4_555
H(3) O(1) 2.787 ? . 4_555
H(3) O(4) 2.529 ? . 2_755
H(3) O(5) 3.514 ? . 4_555
H(3) C(1) 3.514 ? . 4_555
H(3) C(8) 3.268 ? . 2_755
H(3) C(14) 3.373 ? . 2_755
H(3) C(16) 3.447 ? . 4_655
H(3) H(1) 3.294 ? . 4_555
H(3) H(7) 2.635 ? . 2_755
H(3) H(10) 2.820 ? . 4_655
H(3) H(11) 3.207 ? . 4_655
H(3) H(14) 3.161 ? . 4_555
H(4) F(2) 3.113 ? . 1_655
H(4) C(10) 2.973 ? . 1_655
H(4) C(11) 3.353 ? . 1_655
H(4) C(12) 3.405 ? . 3_756
H(4) H(5) 2.299 ? . 1_655
H(4) H(6) 2.615 ? . 3_756
H(4) H(8) 3.579 ? . 1_655
H(4) H(15) 3.082 ? . 1_655
H(5) F(1) 2.597 ? . 1_455
H(5) F(3) 3.479 ? . 3_756
H(5) C(6) 3.221 ? . 1_455
H(5) C(7) 3.006 ? . 1_455
H(5) H(4) 2.299 ? . 1_455
H(5) H(9) 3.206 ? . 3_655
H(6) F(2) 3.052 ? . 3_656
H(6) O(2) 2.609 ? . 3_756
H(6) O(4) 3.041 ? . 3_756
H(6) C(1) 3.162 ? . 3_756
H(6) C(2) 3.430 ? . 3_756
H(6) C(7) 3.122 ? . 3_756
H(6) C(8) 3.595 ? . 3_756
H(6) C(11) 3.433 ? . 3_656
H(6) H(4) 2.615 ? . 3_756
H(6) H(9) 2.988 ? . 1_556
H(7) C(4) 3.065 ? . 2_745
H(7) C(5) 2.941 ? . 2_745
H(7) C(10) 3.508 ? . 3_756
H(7) C(11) 3.359 ? . 3_756
H(7) H(2) 2.828 ? . 2_745
H(7) H(3) 2.635 ? . 2_745
H(7) H(11) 3.196 ? . 3_655
H(7) H(12) 3.346 ? . 2_645
H(8) O(2) 3.354 ? . 1_455
H(8) O(3) 3.170 ? . 3_655
H(8) C(15) 3.485 ? . 3_655
H(8) H(4) 3.579 ? . 1_455
H(8) H(8) 2.521 ? . 3_655
H(9) F(2) 3.159 ? . 1_554
H(9) O(3) 3.598 ? . 3_655
H(9) C(9) 3.207 ? . 3_655
H(9) C(10) 3.066 ? . 3_655
H(9) C(11) 3.518 ? . 3_655
H(9) H(2) 3.300 ? . 4_454
H(9) H(5) 3.206 ? . 3_655
H(9) H(6) 2.988 ? . 1_554
H(10) F(1) 3.442 ? . 4_354
H(10) O(1) 3.236 ? . 1_455
H(10) O(2) 3.109 ? . 1_455
H(10) O(3) 3.320 ? . 3_655
H(10) O(4) 3.414 ? . 3_655
H(10) C(1) 2.833 ? . 1_455
H(10) C(2) 3.003 ? . 1_455
H(10) C(3) 3.546 ? . 1_455
H(10) C(7) 3.496 ? . 1_455
H(10) C(8) 3.115 ? . 3_655
H(10) C(9) 3.474 ? . 3_655
H(10) H(3) 2.820 ? . 4_354
H(11) F(1) 3.513 ? . 4_354
H(11) C(8) 3.590 ? . 3_655
H(11) C(9) 3.247 ? . 3_655
H(11) C(14) 3.128 ? . 3_655
H(11) H(1) 3.581 ? . 4_454
H(11) H(3) 3.207 ? . 4_354
H(11) H(7) 3.196 ? . 3_655
H(12) F(1) 3.069 ? . 4_354
H(12) F(3) 3.315 ? . 2_655
H(12) C(2) 3.025 ? . 1_455
H(12) C(3) 3.054 ? . 1_455
H(12) C(4) 3.142 ? . 1_455
H(12) C(5) 3.241 ? . 1_455
H(12) C(6) 3.189 ? . 1_455
H(12) C(7) 3.101 ? . 1_455
H(12) H(1) 3.548 ? . 1_455
H(12) H(7) 3.346 ? . 2_655
H(13) F(1) 3.379 ? . 4_354
H(13) F(3) 2.657 ? . 2_655
H(13) C(3) 3.056 ? . 4_454
H(13) C(4) 3.286 ? . 4_454
H(13) H(1) 3.024 ? . 4_454
H(13) H(2) 3.420 ? . 4_454
H(14) F(3) 3.582 ? . 2_655
H(14) C(4) 3.099 ? . 4_454
H(14) C(5) 3.042 ? . 4_454
H(14) C(6) 3.598 ? . 4_454
H(14) H(2) 3.275 ? . 4_454
H(14) H(3) 3.161 ? . 4_454
H(15) F(1) 3.179 ? . 1_455
H(15) C(6) 3.128 ? . 1_455
H(15) C(7) 3.106 ? . 1_455
H(15) H(4) 3.082 ? . 1_455
